data_1540509
loop_
_publ_author_name
'Tai, Xi-Shi'
'Wang, Xin'

_publ_section_title
;
 Synthesis and Crystal Structure of a 1D Chained Coordination Polymer
 Constructed from Ca2+ and
 2-[(E)-(2-Furoylhydrazono)methyl]benzenesulfonate
;
_journal_issue 4
_journal_name_full Crystals
_journal_page_first 458
_journal_paper_doi 10.3390/cryst5040458
_journal_volume 5
_journal_year 2015
_chemical_absolute_configuration rm
_chemical_formula_moiety 'C24 H26 Ca N4 O14 S2'
_chemical_formula_sum 'C24 H26 Ca N4 O14 S2'
_chemical_formula_weight 698.69
_chemical_melting_point ?
_chemical_name_systematic
; 
 ? 
;
_space_group_IT_number 18
_symmetry_cell_setting orthorhombic
_symmetry_space_group_name_Hall 'P 2 2ab'
_symmetry_space_group_name_H-M 'P 21 21 2'
_atom_sites_solution_hydrogens geom
_atom_sites_solution_primary direct
_atom_sites_solution_secondary difmap
_audit_creation_method SHELXL-97
_cell_angle_alpha 90.00
_cell_angle_beta 90.00
_cell_angle_gamma 90.00
_cell_formula_units_Z 2
_cell_length_a 16.355(3)
_cell_length_b 17.478(4)
_cell_length_c 5.4549(11)
_cell_measurement_reflns_used 2750
_cell_measurement_temperature 293(2)
_cell_measurement_theta_max 24.99
_cell_measurement_theta_min 3.41
_cell_volume 1559.3(6)
_computing_molecular_graphics SHELXP-97
_computing_publication_material SHELXTL
_computing_structure_refinement 'SHELXL-97 (Sheldrick, 1997)'
_computing_structure_solution 'SHELXS-97 (Sheldrick, 1990)'
_diffrn_ambient_temperature 293(2)
_diffrn_measured_fraction_theta_full 0.991
_diffrn_measured_fraction_theta_max 0.991
_diffrn_measurement_device_type bruker-CCD
_diffrn_radiation_monochromator graphite
_diffrn_radiation_source 'fine-focus sealed tube'
_diffrn_radiation_type MoK\a
_diffrn_radiation_wavelength 0.71073
_diffrn_reflns_av_R_equivalents 0.0810
_diffrn_reflns_av_sigmaI/netI 0.0818
_diffrn_reflns_limit_h_max 19
_diffrn_reflns_limit_h_min -19
_diffrn_reflns_limit_k_max 20
_diffrn_reflns_limit_k_min -20
_diffrn_reflns_limit_l_max 6
_diffrn_reflns_limit_l_min -6
_diffrn_reflns_number 11112
_diffrn_reflns_theta_full 24.99
_diffrn_reflns_theta_max 24.99
_diffrn_reflns_theta_min 3.41
_exptl_absorpt_coefficient_mu 0.408
_exptl_absorpt_correction_T_max 0.9265
_exptl_absorpt_correction_T_min 0.9192
_exptl_absorpt_correction_type multi-scan
_exptl_absorpt_process_details sadabs
_exptl_crystal_colour YELLOW
_exptl_crystal_density_diffrn 1.488
_exptl_crystal_density_method 'not measured'
_exptl_crystal_description BLOCK
_exptl_crystal_F_000 724
_exptl_crystal_size_max 0.21
_exptl_crystal_size_mid 0.20
_exptl_crystal_size_min 0.19
_refine_diff_density_max 0.706
_refine_diff_density_min -0.530
_refine_diff_density_rms 0.115
_refine_ls_abs_structure_details 'Flack H D (1983), Acta Cryst. A39, 876-881'
_refine_ls_abs_structure_Flack 0.10(11)
_refine_ls_extinction_method none
_refine_ls_goodness_of_fit_ref 1.134
_refine_ls_hydrogen_treatment NONE
_refine_ls_matrix_type full
_refine_ls_number_parameters 216
_refine_ls_number_reflns 2750
_refine_ls_number_restraints 7
_refine_ls_restrained_S_all 1.133
_refine_ls_R_factor_all 0.0750
_refine_ls_R_factor_gt 0.0703
_refine_ls_shift/su_max 0.000
_refine_ls_shift/su_mean 0.000
_refine_ls_structure_factor_coef Fsqd
_refine_ls_weighting_details 'calc w=1/[\s^2^(Fo^2^)+(0.0905P)^2^+2.5943P] where P=(Fo^2^+2Fc^2^)/3'
_refine_ls_weighting_scheme calc
_refine_ls_wR_factor_gt 0.1848
_refine_ls_wR_factor_ref 0.1884
_reflns_number_gt 2538
_reflns_number_total 2750
_reflns_threshold_expression >2sigma(I)
_cod_data_source_file crystals-05-00458-supplementary.cif
_cod_data_source_block 1
_cod_depositor_comments
;
The following automatic conversions were performed:

'_chemical_melting_point' value 'NOT MEASURED' was changed to '?' -
the value is undefined or not given.

Automatic conversion script
Id: cif_fix_values 3271 2015-04-21 07:52:19Z andrius 
;
_cod_original_cell_volume 1559.3(5)
_cod_original_sg_symbol_H-M P21212
_cod_database_code 1540509

loop_
_symmetry_equiv_pos_as_xyz
'x, y, z'
'-x, -y, z'
'-x+1/2, y+1/2, -z'
'x+1/2, -y+1/2, -z'

loop_
_atom_site_label
_atom_site_type_symbol
_atom_site_fract_x
_atom_site_fract_y
_atom_site_fract_z
_atom_site_U_iso_or_equiv
_atom_site_adp_type
_atom_site_occupancy
_atom_site_symmetry_multiplicity
_atom_site_calc_flag
_atom_site_refinement_flags
Ca1 Ca 0.5000 0.0000 0.1832(3) 0.0228(3) Uani 1 2 d SD
S1 S 0.38617(7) -0.08363(7) -0.3303(3) 0.0256(3) Uani 1 1 d .
C1 C 0.2782(3) -0.0921(3) -0.3150(10) 0.0241(10) Uani 1 1 d .
C2 C 0.2320(4) -0.0534(3) -0.4918(12) 0.0352(13) Uani 1 1 d .
H2A H 0.2574 -0.0209 -0.6031 0.042 Uiso 1 1 calc R
C3 C 0.1483(4) -0.0641(4) -0.4994(15) 0.0464(16) Uani 1 1 d .
H3A H 0.1174 -0.0378 -0.6150 0.056 Uiso 1 1 calc R
C4 C 0.1104(4) -0.1125(4) -0.3407(14) 0.0487(16) Uani 1 1 d .
H4A H 0.0543 -0.1206 -0.3522 0.058 Uiso 1 1 calc R
C5 C 0.1552(3) -0.1496(3) -0.1628(13) 0.0381(13) Uani 1 1 d .
H5A H 0.1285 -0.1814 -0.0523 0.046 Uiso 1 1 calc R
C6 C 0.2400(3) -0.1404(3) -0.1445(11) 0.0283(11) Uani 1 1 d .
C7 C 0.2849(4) -0.1817(3) 0.0481(11) 0.0331(13) Uani 1 1 d .
H7A H 0.3403 -0.1724 0.0705 0.040 Uiso 1 1 calc R
C8 C 0.2608(4) -0.3152(3) 0.5122(12) 0.0352(13) Uani 1 1 d .
C9 C 0.3157(4) -0.3504(3) 0.6936(12) 0.0364(13) Uani 1 1 d .
C10 C 0.2989(5) -0.3946(4) 0.8884(13) 0.0518(19) Uani 1 1 d .
H10A H 0.2480 -0.4121 0.9405 0.062 Uiso 1 1 calc R
C11 C 0.3784(7) -0.4092(4) 0.9996(17) 0.070(2) Uani 1 1 d .
H11A H 0.3884 -0.4378 1.1402 0.084 Uiso 1 1 calc R
C12 C 0.4329(6) -0.3746(5) 0.8651(17) 0.072(3) Uani 1 1 d .
H12A H 0.4888 -0.3755 0.8959 0.087 Uiso 1 1 calc R
N1 N 0.2487(3) -0.2296(2) 0.1832(10) 0.0323(10) Uani 1 1 d .
N2 N 0.2956(3) -0.2641(3) 0.3585(10) 0.0353(11) Uani 1 1 d .
H2B H 0.3467 -0.2535 0.3708 0.042 Uiso 1 1 calc R
O1W O 0.4270(3) 0.1132(3) 0.1723(10) 0.0542(13) Uani 1 1 d D
O1 O 0.4032(3) -0.0267(2) -0.5166(8) 0.0412(11) Uani 1 1 d .
O2 O 0.4138(3) -0.0600(3) -0.0905(7) 0.0424(12) Uani 1 1 d .
O3 O 0.4150(3) -0.1589(2) -0.3954(9) 0.0469(12) Uani 1 1 d .
O4 O 0.1886(3) -0.3333(3) 0.5001(10) 0.0557(13) Uani 1 1 d .
O5 O 0.3978(3) -0.3371(3) 0.6742(12) 0.0614(14) Uani 1 1 d .
O2W O 0.0594(3) -0.2784(3) 0.1934(10) 0.0515(12) Uani 1 1 d D
H99 H 0.385(4) 0.125(4) 0.284(12) 0.080 Uiso 1 1 d D
H98 H 0.442(4) 0.145(3) 0.043(11) 0.080 Uiso 1 1 d D
H97 H 0.105(3) -0.273(5) 0.305(11) 0.080 Uiso 1 1 d D
H96 H 0.008(2) -0.294(4) 0.261(12) 0.080 Uiso 1 1 d D

loop_
_atom_site_aniso_label
_atom_site_aniso_U_11
_atom_site_aniso_U_22
_atom_site_aniso_U_33
_atom_site_aniso_U_23
_atom_site_aniso_U_13
_atom_site_aniso_U_12
Ca1 0.0185(6) 0.0312(7) 0.0188(7) 0.000 0.000 -0.0049(5)
S1 0.0198(6) 0.0370(7) 0.0199(6) 0.0024(5) -0.0022(6) -0.0063(5)
C1 0.019(2) 0.032(2) 0.022(2) -0.001(2) 0.001(2) -0.0034(18)
C2 0.035(3) 0.042(3) 0.029(3) 0.007(2) 0.000(3) 0.001(2)
C3 0.028(3) 0.063(4) 0.048(4) 0.004(3) -0.013(3) 0.005(3)
C4 0.024(3) 0.070(4) 0.052(4) 0.007(4) -0.014(4) -0.007(3)
C5 0.021(3) 0.054(3) 0.040(3) 0.007(3) 0.006(3) -0.010(2)
C6 0.023(3) 0.035(3) 0.026(3) 0.003(2) 0.002(3) -0.0034(19)
C7 0.026(3) 0.040(3) 0.034(3) 0.008(2) -0.007(3) -0.008(2)
C8 0.038(3) 0.032(3) 0.035(3) 0.001(2) 0.005(3) -0.010(2)
C9 0.048(3) 0.032(3) 0.030(3) 0.003(2) -0.006(3) -0.004(2)
C10 0.074(5) 0.039(3) 0.042(4) 0.004(3) 0.017(4) -0.006(3)
C11 0.106(7) 0.056(5) 0.047(4) 0.013(4) -0.018(6) 0.008(4)
C12 0.073(6) 0.078(6) 0.066(6) 0.017(5) -0.024(5) 0.003(4)
N1 0.030(2) 0.033(2) 0.034(2) 0.003(2) 0.003(3) -0.0059(18)
N2 0.033(3) 0.039(2) 0.033(3) 0.010(2) -0.001(2) -0.0096(19)
O1W 0.061(3) 0.050(3) 0.051(3) 0.006(2) 0.024(3) 0.023(2)
O1 0.031(2) 0.062(3) 0.031(2) 0.019(2) 0.006(2) -0.0072(18)
O2 0.036(2) 0.074(3) 0.017(2) -0.0017(19) -0.0071(18) -0.026(2)
O3 0.029(2) 0.045(2) 0.066(3) -0.009(2) -0.007(2) 0.0038(17)
O4 0.042(3) 0.074(3) 0.051(3) 0.024(3) 0.001(3) -0.022(2)
O5 0.046(3) 0.070(3) 0.068(3) 0.024(3) -0.006(3) -0.008(2)
O2W 0.036(2) 0.063(3) 0.056(3) 0.001(3) 0.001(3) -0.012(2)

loop_
_atom_type_symbol
_atom_type_description
_atom_type_scat_dispersion_real
_atom_type_scat_dispersion_imag
_atom_type_scat_source
C C 0.0033 0.0016 'International Tables Vol C Tables 4.2.6.8 and 6.1.1.4'
H H 0.0000 0.0000 'International Tables Vol C Tables 4.2.6.8 and 6.1.1.4'
N N 0.0061 0.0033 'International Tables Vol C Tables 4.2.6.8 and 6.1.1.4'
O O 0.0106 0.0060 'International Tables Vol C Tables 4.2.6.8 and 6.1.1.4'
S S 0.1246 0.1234 'International Tables Vol C Tables 4.2.6.8 and 6.1.1.4'
Ca Ca 0.2262 0.3064 'International Tables Vol C Tables 4.2.6.8 and 6.1.1.4'

loop_
_geom_angle_atom_site_label_1
_geom_angle_atom_site_label_2
_geom_angle_atom_site_label_3
_geom_angle
_geom_angle_site_symmetry_1
_geom_angle_site_symmetry_3
O2 Ca1 O2 99.3(2) . 2_655
O2 Ca1 O1W 84.83(19) . 2_655
O2 Ca1 O1W 93.3(2) 2_655 2_655
O2 Ca1 O1W 93.3(2) . .
O2 Ca1 O1W 84.83(19) 2_655 .
O1W Ca1 O1W 177.1(3) 2_655 .
O2 Ca1 O1 164.54(16) . 2_656
O2 Ca1 O1 87.04(15) 2_655 2_656
O1W Ca1 O1 80.71(17) 2_655 2_656
O1W Ca1 O1 101.39(19) . 2_656
O2 Ca1 O1 87.04(15) . 1_556
O2 Ca1 O1 164.54(16) 2_655 1_556
O1W Ca1 O1 101.39(19) 2_655 1_556
O1W Ca1 O1 80.71(17) . 1_556
O1 Ca1 O1 90.4(2) 2_656 1_556
O3 S1 O2 112.5(3) . .
O3 S1 O1 113.0(3) . .
O2 S1 O1 112.2(3) . .
O3 S1 C1 105.1(2) . .
O2 S1 C1 107.0(3) . .
O1 S1 C1 106.4(2) . .
C2 C1 C6 120.5(5) . .
C2 C1 S1 117.7(4) . .
C6 C1 S1 121.7(4) . .
C3 C2 C1 119.3(6) . .
C3 C2 H2A 120.3 . .
C1 C2 H2A 120.3 . .
C4 C3 C2 121.1(6) . .
C4 C3 H3A 119.5 . .
C2 C3 H3A 119.5 . .
C3 C4 C5 119.9(6) . .
C3 C4 H4A 120.1 . .
C5 C4 H4A 120.1 . .
C4 C5 C6 121.6(6) . .
C4 C5 H5A 119.2 . .
C6 C5 H5A 119.2 . .
C5 C6 C1 117.6(5) . .
C5 C6 C7 119.3(5) . .
C1 C6 C7 123.1(5) . .
N1 C7 C6 120.6(5) . .
N1 C7 H7A 119.7 . .
C6 C7 H7A 119.7 . .
O4 C8 N2 122.9(6) . .
O4 C8 C9 121.2(5) . .
N2 C8 C9 115.9(5) . .
C10 C9 O5 111.1(6) . .
C10 C9 C8 130.4(7) . .
O5 C9 C8 118.4(5) . .
C9 C10 C11 104.3(7) . .
C9 C10 H10A 127.9 . .
C11 C10 H10A 127.9 . .
C12 C11 C10 107.2(7) . .
C12 C11 H11A 126.4 . .
C10 C11 H11A 126.4 . .
C11 C12 O5 111.5(9) . .
C11 C12 H12A 124.2 . .
O5 C12 H12A 124.2 . .
C7 N1 N2 116.1(5) . .
C8 N2 N1 119.4(5) . .
C8 N2 H2B 120.3 . .
N1 N2 H2B 120.3 . .
Ca1 O1W H99 123(4) . .
Ca1 O1W H98 112.7(18) . .
H99 O1W H98 124(3) . .
S1 O1 Ca1 139.7(3) . 1_554
S1 O2 Ca1 155.2(3) . .
C12 O5 C9 105.9(6) . .
H97 O2W H96 118(3) . .

loop_
_geom_bond_atom_site_label_1
_geom_bond_atom_site_label_2
_geom_bond_distance
_geom_bond_site_symmetry_2
Ca1 O2 2.306(4) .
Ca1 O2 2.306(4) 2_655
Ca1 O1W 2.312(4) 2_655
Ca1 O1W 2.312(4) .
Ca1 O1 2.325(4) 2_656
Ca1 O1 2.325(4) 1_556
S1 O3 1.442(4) .
S1 O2 1.445(4) .
S1 O1 1.449(4) .
S1 C1 1.775(5) .
C1 C2 1.399(8) .
C1 C6 1.403(7) .
C2 C3 1.383(8) .
C2 H2A 0.9300 .
C3 C4 1.360(10) .
C3 H3A 0.9300 .
C4 C5 1.378(9) .
C4 H4A 0.9300 .
C5 C6 1.399(7) .
C5 H5A 0.9300 .
C6 C7 1.471(8) .
C7 N1 1.262(7) .
C7 H7A 0.9300 .
C8 O4 1.224(7) .
C8 N2 1.351(7) .
C8 C9 1.471(9) .
C9 C10 1.343(9) .
C9 O5 1.367(8) .
C10 C11 1.458(13) .
C10 H10A 0.9300 .
C11 C12 1.303(13) .
C11 H11A 0.9300 .
C12 O5 1.358(10) .
C12 H12A 0.9300 .
N1 N2 1.366(7) .
N2 H2B 0.8600 .
O1W H99 0.945(19) .
O1W H98 0.929(18) .
O1 Ca1 2.325(4) 1_554
O2W H97 0.96(2) .
O2W H96 0.96(2) .

loop_
_geom_hbond_atom_site_label_D
_geom_hbond_atom_site_label_H
_geom_hbond_atom_site_label_A
_geom_hbond_distance_DH
_geom_hbond_distance_HA
_geom_hbond_distance_DA
_geom_hbond_angle_DHA
_geom_hbond_site_symmetry_A
N2 H2B O3 0.86 2.37 3.000(7) 130.7 1_556
O1W H99 O4 0.945(19) 1.83(3) 2.765(7) 169(7) 3_556
O1W H98 O2W 0.929(18) 1.86(2) 2.760(7) 161(4) 3
O2W H97 O4 0.96(2) 2.03(5) 2.861(7) 143(7) .
O2W H96 O3 0.96(2) 1.88(2) 2.828(6) 170(7) 4_445
